data_2008013
loop_
_publ_author_name
'C\'eard, Sophie'
'Gaumet, Vincent'
'Roche, Danielle'
'M\'etin, Jacques'
'Madesclaire, Michel'

_publ_section_title
;
 <i>N</i>,<i>N</i>-Diethylphenylsulfonylacetamide
;
_journal_issue 12
_journal_name_full 'Acta Crystallographica Section C'
_journal_page_first IUC9800067
_journal_paper_doi 10.1107/S0108270198099119
_journal_volume 54
_journal_year 1998
_chemical_formula_moiety 'C12 H17 N O3 S'
_chemical_formula_sum 'C12 H17 N O3 S'
_chemical_formula_weight 255.33
_chemical_name_common N,N-diethylphenylsulfonylacetamide
_space_group_IT_number 2
_symmetry_cell_setting triclinic
_symmetry_space_group_name_Hall '-P 1'
_symmetry_space_group_name_H-M 'P -1'
_cell_angle_alpha 86.13(2)
_cell_angle_beta 73.38(3)
_cell_angle_gamma 66.463(19)
_cell_formula_units_Z 2
_cell_length_a 8.130(3)
_cell_length_b 9.4250(10)
_cell_length_c 9.748(7)
_cell_measurement_reflns_used 25
_cell_measurement_temperature 293(2)
_cell_measurement_theta_max 15
_cell_measurement_theta_min 5
_cell_volume 655.3(6)
_computing_cell_refinement 'CAD-4 Software (Enraf-Nonius, 1989)'
_computing_data_collection 'CAD-4 Software (Enraf-Nonius, 1989)'
_computing_data_reduction 'XCAD4 (Harms, 1996)'
_computing_molecular_graphics
; ORTEP III (Burnett & Johnson, 1996)
  PLATON (Spek, 1997a)
  PLUTON (Spek, 1997b)
;
_computing_structure_refinement 'SHELXL-97 (Sheldrick, 1997)'
_computing_structure_solution 'SHELXS-97 (Sheldrick, 1990)'
_diffrn_ambient_temperature 293(2)
_diffrn_measured_fraction_theta_full 0.999
_diffrn_measured_fraction_theta_max 0.999
_diffrn_measurement_device_type 'Enraf-Nonius CAD-4'
_diffrn_measurement_method '\w/2\q scans'
_diffrn_radiation_monochromator graphite
_diffrn_radiation_source 'fine-focus sealed tube'
_diffrn_radiation_type MoK\a
_diffrn_radiation_wavelength 0.71073
_diffrn_reflns_av_R_equivalents 0
_diffrn_reflns_av_sigmaI/netI 0.0198
_diffrn_reflns_limit_h_max 13
_diffrn_reflns_limit_h_min -13
_diffrn_reflns_limit_k_max 15
_diffrn_reflns_limit_k_min -15
_diffrn_reflns_limit_l_max 15
_diffrn_reflns_limit_l_min 0
_diffrn_reflns_number 5755
_diffrn_reflns_theta_full 34.96
_diffrn_reflns_theta_max 35.00
_diffrn_reflns_theta_min 2.00
_diffrn_standards_decay_% 0
_diffrn_standards_interval_time 60
_diffrn_standards_number 3
_exptl_absorpt_coefficient_mu 0.243
_exptl_absorpt_correction_type none
_exptl_crystal_colour colorless
_exptl_crystal_density_diffrn 1.294
_exptl_crystal_density_meas ?
_exptl_crystal_density_method 'not measured'
_exptl_crystal_description prism
_exptl_crystal_F_000 272
_exptl_crystal_size_max 0.90
_exptl_crystal_size_mid 0.38
_exptl_crystal_size_min 0.15
_refine_diff_density_max 0.475
_refine_diff_density_min -0.487
_refine_ls_extinction_coef 0.083(9)
_refine_ls_extinction_method SHELXL
_refine_ls_goodness_of_fit_ref 1.072
_refine_ls_hydrogen_treatment 'refined isotropically'
_refine_ls_matrix_type full
_refine_ls_number_parameters 223
_refine_ls_number_reflns 5755
_refine_ls_number_restraints 0
_refine_ls_restrained_S_all 1.072
_refine_ls_R_factor_all 0.0609
_refine_ls_R_factor_gt 0.0421
_refine_ls_shift/su_max 0.001
_refine_ls_shift/su_mean 0.000
_refine_ls_structure_factor_coef Fsqd
_refine_ls_weighting_details 'w=1/[\s^2^(Fo^2^)+(0.0788P)^2^+0.0442P] where P=(Fo^2^+2Fc^2^)/3'
_refine_ls_weighting_scheme calc
_refine_ls_wR_factor_ref 0.1298
_reflns_number_gt 4627
_reflns_number_total 5755
_reflns_threshold_expression >2sigma(I)
_cod_data_source_file qa0069.cif
_cod_data_source_block qa0069
_cod_depositor_comments
;
The following automatic conversions were performed:

'_exptl_crystal_density_meas' value 'not measured' was changed to '?'
- the value is perceived as not measured.

Automatic conversion script
Id: cif_fix_values 3008 2015-01-20 13:52:24Z robertas 

The following automatic conversions were performed:

'_refine_ls_weighting_scheme' value 'calc
w=1/[\s^2^(Fo^2^)+(0.0788P)^2^+0.0442P] where P=(Fo^2^+2Fc^2^)/3' was
changed to 'calc'. New tag '_refine_ls_weighting_details' was
created. The value of the new tag was set to
'w=1/[\s^2^(Fo^2^)+(0.0788P)^2^+0.0442P] where P=(Fo^2^+2Fc^2^)/3'.

Automatic conversion script
Id: cif_fix_values 3143 2015-03-26 13:38:13Z robertas 
;
_cod_original_cell_volume 655.3(5)
_cod_database_code 2008013

loop_
_symmetry_equiv_pos_as_xyz
'x, y, z'
'-x, -y, -z'

loop_
_atom_site_label
_atom_site_fract_x
_atom_site_fract_y
_atom_site_fract_z
_atom_site_U_iso_or_equiv
_atom_site_adp_type
_atom_site_occupancy
_atom_site_type_symbol
C1 0.13812(13) 0.66720(11) 0.24120(11) 0.03694(18) Uani 1 C
C2 0.14518(16) 0.75297(15) 0.11986(12) 0.0462(2) Uani 1 C
C3 0.0094(2) 0.7811(2) 0.04985(16) 0.0635(4) Uani 1 C
C4 -0.1295(2) 0.7250(2) 0.1018(2) 0.0688(4) Uani 1 C
C5 -0.1368(2) 0.6446(2) 0.2241(2) 0.0666(4) Uani 1 C
C6 -0.00187(17) 0.61293(16) 0.29505(16) 0.0519(3) Uani 1 C
S1 0.31746(3) 0.61966(3) 0.32451(2) 0.03576(8) Uani 1 S
O1 0.37967(13) 0.74432(10) 0.31041(11) 0.0509(2) Uani 1 O
O2 0.25659(13) 0.56949(11) 0.46566(9) 0.0516(2) Uani 1 O
C7 0.50797(13) 0.45874(11) 0.21706(10) 0.03481(16) Uani 1 C
C8 0.45060(12) 0.33330(10) 0.18228(9) 0.03290(16) Uani 1 C
O3 0.40019(12) 0.34337(10) 0.07289(8) 0.04473(17) Uani 1 O
N1 0.45757(13) 0.21645(10) 0.26978(9) 0.03824(17) Uani 1 N
C9 0.52469(16) 0.19429(13) 0.39769(11) 0.0417(2) Uani 1 C
C10 0.7289(2) 0.08917(18) 0.36591(16) 0.0572(3) Uani 1 C
C11 0.39916(18) 0.09776(13) 0.23426(15) 0.0478(2) Uani 1 C
C12 0.1909(2) 0.14522(19) 0.2886(2) 0.0627(4) Uani 1 C
H21 0.247(2) 0.783(2) 0.0791(19) 0.058(4) Uiso 1 H
H31 0.004(3) 0.844(2) -0.019(2) 0.069(5) Uiso 1 H
H41 -0.224(4) 0.760(3) 0.056(3) 0.113(8) Uiso 1 H
H51 -0.238(4) 0.623(3) 0.260(3) 0.092(7) Uiso 1 H
H61 -0.005(3) 0.547(3) 0.382(2) 0.082(6) Uiso 1 H
H71 0.5561(19) 0.4990(16) 0.1298(15) 0.039(3) Uiso 1 H
H72 0.594(2) 0.4286(17) 0.2773(15) 0.041(3) Uiso 1 H
H91 0.503(2) 0.2907(18) 0.4367(16) 0.043(3) Uiso 1 H
H92 0.450(2) 0.1461(18) 0.4653(17) 0.049(4) Uiso 1 H
H101 0.771(3) 0.075(2) 0.448(2) 0.075(6) Uiso 1 H
H102 0.802(3) 0.134(2) 0.295(2) 0.069(5) Uiso 1 H
H103 0.759(3) -0.022(3) 0.326(2) 0.081(6) Uiso 1 H
H111 0.458(2) 0.075(2) 0.1209(19) 0.058(4) Uiso 1 H
H112 0.463(2) 0.0065(19) 0.2796(17) 0.051(4) Uiso 1 H
H121 0.127(3) 0.233(3) 0.258(2) 0.076(6) Uiso 1 H
H122 0.140(3) 0.174(3) 0.385(3) 0.082(6) Uiso 1 H
H123 0.165(4) 0.062(3) 0.269(3) 0.101(8) Uiso 1 H

loop_
_atom_site_aniso_label
_atom_site_aniso_U_11
_atom_site_aniso_U_22
_atom_site_aniso_U_33
_atom_site_aniso_U_12
_atom_site_aniso_U_13
_atom_site_aniso_U_23
C1 0.0338(4) 0.0391(4) 0.0401(4) -0.0150(3) -0.0122(3) -0.0016(3)
C2 0.0424(5) 0.0553(6) 0.0405(5) -0.0178(4) -0.0143(4) 0.0044(4)
C3 0.0578(7) 0.0795(10) 0.0493(6) -0.0149(7) -0.0272(6) 0.0023(6)
C4 0.0520(7) 0.0836(10) 0.0761(10) -0.0174(7) -0.0358(7) -0.0146(8)
C5 0.0479(6) 0.0784(10) 0.0885(11) -0.0341(7) -0.0264(7) -0.0040(8)
C6 0.0447(5) 0.0584(7) 0.0615(7) -0.0293(5) -0.0159(5) 0.0047(5)
S1 0.03997(13) 0.03675(12) 0.03616(12) -0.01743(9) -0.01541(9) 0.00014(8)
O1 0.0595(5) 0.0420(4) 0.0669(5) -0.0268(4) -0.0302(4) -0.0006(3)
O2 0.0574(5) 0.0585(5) 0.0343(3) -0.0190(4) -0.0120(3) 0.0023(3)
C7 0.0345(4) 0.0372(4) 0.0380(4) -0.0184(3) -0.0121(3) 0.0028(3)
C8 0.0346(4) 0.0361(4) 0.0315(3) -0.0164(3) -0.0109(3) 0.0012(3)
O3 0.0572(4) 0.0543(4) 0.0355(3) -0.0295(4) -0.0221(3) 0.0063(3)
N1 0.0478(4) 0.0357(4) 0.0404(4) -0.0207(3) -0.0210(3) 0.0062(3)
C9 0.0513(5) 0.0409(5) 0.0354(4) -0.0175(4) -0.0182(4) 0.0069(3)
C10 0.0531(7) 0.0603(7) 0.0548(7) -0.0108(5) -0.0270(6) 0.0011(6)
C11 0.0565(6) 0.0379(5) 0.0602(7) -0.0249(4) -0.0244(5) 0.0035(4)
C12 0.0588(7) 0.0565(7) 0.0890(12) -0.0334(6) -0.0319(8) 0.0139(7)

loop_
_atom_type_symbol
_atom_type_description
_atom_type_scat_dispersion_real
_atom_type_scat_dispersion_imag
_atom_type_scat_source
C C 0.0033 0.0016 'International Tables Vol C Tables 4.2.6.8 and 6.1.1.4'
H H 0.0000 0.0000 'International Tables Vol C Tables 4.2.6.8 and 6.1.1.4'
S S 0.1246 0.1234 'International Tables Vol C Tables 4.2.6.8 and 6.1.1.4'
N N 0.0061 0.0033 'International Tables Vol C Tables 4.2.6.8 and 6.1.1.4'
O O 0.0106 0.0060 'International Tables Vol C Tables 4.2.6.8 and 6.1.1.4'

loop_
_geom_angle_atom_site_label_1
_geom_angle_atom_site_label_2
_geom_angle_atom_site_label_3
_geom_angle
_geom_angle_publ_flag
C6 C1 C2 121.90(10) yes
C6 C1 S1 119.17(9) yes
C2 C1 S1 118.88(8) yes
C1 C2 C3 118.25(13) yes
C1 C2 H21 121.4(11) no
C3 C2 H21 120.0(11) no
C4 C3 C2 120.18(15) yes
C4 C3 H31 120.4(14) no
C2 C3 H31 118.9(14) no
C5 C4 C3 120.51(13) yes
C5 C4 H41 124.3(17) no
C3 C4 H41 114.5(17) no
C4 C5 C6 120.58(14) yes
C4 C5 H51 117.2(16) no
C6 C5 H51 121.9(16) no
C5 C6 C1 118.55(14) yes
C5 C6 H61 119.2(12) no
C1 C6 H61 122.2(12) no
O1 S1 O2 118.60(6) yes
O1 S1 C1 108.96(5) yes
O2 S1 C1 108.72(7) yes
O1 S1 C7 106.13(6) yes
O2 S1 C7 108.86(6) yes
C1 S1 C7 104.69(6) yes
C8 C7 S1 113.46(7) yes
C8 C7 H71 108.7(9) no
S1 C7 H71 106.6(8) no
C8 C7 H72 116.0(9) no
S1 C7 H72 100.2(8) no
H71 C7 H72 111.5(11) no
O3 C8 N1 122.51(9) yes
O3 C8 C7 118.02(8) yes
N1 C8 C7 119.46(8) yes
C8 N1 C9 124.97(9) yes
C8 N1 C11 118.24(9) yes
C9 N1 C11 116.76(9) yes
N1 C9 C10 112.22(10) yes
N1 C9 H91 109.9(9) no
C10 C9 H91 110.1(9) no
N1 C9 H92 105.3(10) no
C10 C9 H92 109.3(9) no
H91 C9 H92 109.9(13) no
C9 C10 H101 111.8(13) no
C9 C10 H102 109.3(12) no
H101 C10 H102 108.3(18) no
C9 C10 H103 113.0(13) no
H101 C10 H103 106.2(17) no
H102 C10 H103 108.0(17) no
N1 C11 C12 112.22(11) yes
N1 C11 H111 105.4(10) no
C12 C11 H111 115.4(10) no
N1 C11 H112 105.2(10) no
C12 C11 H112 110.4(10) no
H111 C11 H112 107.6(14) no
C11 C12 H121 113.5(14) no
C11 C12 H122 114.8(14) no
H121 C12 H122 97(2) no
C11 C12 H123 107.4(15) no
H121 C12 H123 115(2) no
H122 C12 H123 110(2) no

loop_
_geom_bond_atom_site_label_1
_geom_bond_atom_site_label_2
_geom_bond_site_symmetry_2
_geom_bond_distance
_geom_bond_publ_flag
C1 C6 . 1.3855(15) yes
C1 C2 . 1.3875(17) yes
C1 S1 . 1.7587(12) yes
C2 C3 . 1.3885(19) yes
C2 H21 . 0.951(18) no
C3 C4 . 1.387(3) yes
C3 H31 . 0.86(2) no
C4 C5 . 1.369(3) yes
C4 H41 . 0.93(3) no
C5 C6 . 1.384(2) yes
C5 H51 . 0.89(2) no
C6 H61 . 1.02(2) no
S1 O1 . 1.4382(8) yes
S1 O2 . 1.4392(12) yes
S1 C7 . 1.7907(13) yes
C7 C8 . 1.5217(12) yes
C7 H71 . 0.951(14) no
C7 H72 . 0.987(15) no
C8 O3 . 1.2326(13) yes
C8 N1 . 1.3397(13) yes
N1 C9 . 1.4695(15) yes
N1 C11 . 1.4722(13) yes
C9 C10 . 1.5056(19) yes
C9 H91 . 0.939(15) no
C9 H92 . 0.978(15) no
C10 H101 . 0.94(2) no
C10 H102 . 0.970(19) no
C10 H103 . 1.05(2) no
C11 C12 . 1.504(2) yes
C11 H111 . 1.070(17) no
C11 H112 . 0.962(17) no
C12 H121 . 0.87(2) no
C12 H122 . 0.92(2) no
C12 H123 . 0.94(3) no

loop_
_geom_contact_atom_site_label_1
_geom_contact_atom_site_label_2
_geom_contact_distance
_geom_contact_site_symmetry_2
_geom_contact_publ_flag
O1 C11 3.420(3) 1_565 yes
O1 C9 3.299(3) 2_666 yes
O1 C10 3.342(3) 2_666 yes
O3 C2 3.405(3) 2_665 yes
O3 C4 3.403(3) 2_565 yes
O3 C7 3.349(3) 2_665 yes
C2 C8 3.576(3) 2_665 yes

loop_
_geom_hbond_atom_site_label_D
_geom_hbond_atom_site_label_H
_geom_hbond_atom_site_label_A
_geom_hbond_site_symmetry_A
_geom_hbond_distance_DH
_geom_hbond_distance_HA
_geom_hbond_distance_DA
_geom_hbond_angle_DHA
_geom_hbond_publ_flag
C7 H71 O3 2_665 0.951(14) 2.421(14) 3.350(2) 165.1(12) no

loop_
_geom_torsion_atom_site_label_1
_geom_torsion_atom_site_label_2
_geom_torsion_atom_site_label_3
_geom_torsion_atom_site_label_4
_geom_torsion
_geom_torsion_publ_flag
C6 C1 C2 C3 -1.50(18) no
S1 C1 C2 C3 175.90(10) yes
C1 C2 C3 C4 0.4(2) no
C2 C3 C4 C5 1.5(3) no
C3 C4 C5 C6 -2.4(3) no
C4 C5 C6 C1 1.3(2) no
C2 C1 C6 C5 0.64(19) no
S1 C1 C6 C5 -176.76(11) no
C6 C1 S1 O1 -148.54(10) no
C2 C1 S1 O1 33.99(11) no
C6 C1 S1 O2 -17.94(11) no
C2 C1 S1 O2 164.59(9) no
C6 C1 S1 C7 98.27(10) yes
C2 C1 S1 C7 -79.20(10) no
O1 S1 C7 C8 -162.65(7) no
O2 S1 C7 C8 68.64(8) no
C1 S1 C7 C8 -47.47(8) no
S1 C7 C8 O3 89.52(11) yes
S1 C7 C8 N1 -90.92(10) no
O3 C8 N1 C9 176.97(10) no
C7 C8 N1 C9 -2.57(15) no
O3 C8 N1 C11 -1.15(15) no
C7 C8 N1 C11 179.31(9) no
C8 N1 C9 C10 -93.64(14) no
C11 N1 C9 C10 84.51(14) no
C8 N1 C11 C12 -84.38(15) no
C9 N1 C11 C12 97.34(14) no

loop_
_cod_related_entry_id
_cod_related_entry_database
_cod_related_entry_code
1 ChemSpider 8508063
